data_2217205
loop_
_publ_author_name
'Bauer, Matthew'
'Groy, Thomas L.'
'Kouvetakis, John'

_publ_section_title
;
 Redetermination of tetrakis(trimethylstannyl)germane
;
_journal_coeditor_code MG2036
_journal_issue 1
_journal_name_full 'Acta Crystallographica Section E'
_journal_page_first m49
_journal_page_last m49
_journal_paper_doi 10.1107/S1600536807054724
_journal_volume 64
_journal_year 2008
_chemical_formula_iupac '[Ge Sn4 (C H3)12]'
_chemical_formula_moiety 'C12 H36 Ge Sn4'
_chemical_formula_sum 'C12 H36 Ge Sn4'
_chemical_formula_weight 727.76
_chemical_name_systematic tetrakis(trimethylstannyl)germane
_space_group_IT_number 2
_symmetry_cell_setting triclinic
_symmetry_space_group_name_Hall '-P 1'
_symmetry_space_group_name_H-M 'P -1'
_atom_sites_solution_hydrogens geom
_atom_sites_solution_primary direct
_atom_sites_solution_secondary difmap
_audit_creation_method SHELXL-97
_cell_angle_alpha 90.033(2)
_cell_angle_beta 90.5460(10)
_cell_angle_gamma 111.7360(10)
_cell_formula_units_Z 2
_cell_length_a 9.1666(7)
_cell_length_b 9.9521(7)
_cell_length_c 14.5400(14)
_cell_measurement_reflns_used 6668
_cell_measurement_temperature 298(2)
_cell_measurement_theta_max 27.45
_cell_measurement_theta_min 2.20
_cell_volume 1232.06(17)
_computing_cell_refinement 'SAINT (Bruker, 2002)'
_computing_data_collection 'SMART (Bruker, 2002)'
_computing_data_reduction 'SAINT (Bruker, 2002)'
_computing_molecular_graphics 'SHELXTL (Bruker, 1997)'
_computing_publication_material 'SHELXTL (Bruker, 1997)'
_computing_structure_refinement 'SHELXTL (Bruker, 1997)'
_computing_structure_solution 'SHELXTL (Bruker, 1997)'
_diffrn_ambient_temperature 298(2)
_diffrn_measured_fraction_theta_full 0.994
_diffrn_measured_fraction_theta_max 0.994
_diffrn_measurement_device_type 'Bruker SMART APEX'
_diffrn_measurement_method '\w scan'
_diffrn_radiation_monochromator graphite
_diffrn_radiation_source 'fine-focus sealed tube'
_diffrn_radiation_type MoK\a
_diffrn_radiation_wavelength 0.71073
_diffrn_reflns_av_R_equivalents 0.0853
_diffrn_reflns_av_sigmaI/netI 0.0800
_diffrn_reflns_limit_h_max 11
_diffrn_reflns_limit_h_min -11
_diffrn_reflns_limit_k_max 12
_diffrn_reflns_limit_k_min -12
_diffrn_reflns_limit_l_max 18
_diffrn_reflns_limit_l_min -18
_diffrn_reflns_number 12284
_diffrn_reflns_theta_full 27.56
_diffrn_reflns_theta_max 27.56
_diffrn_reflns_theta_min 2.20
_diffrn_standards_decay_% 0
_diffrn_standards_number 0
_exptl_absorpt_coefficient_mu 5.191
_exptl_absorpt_correction_T_max 0.4599
_exptl_absorpt_correction_T_min 0.3169
_exptl_absorpt_correction_type multi-scan
_exptl_absorpt_process_details '(SADABS; Bruker, 2002)'
_exptl_crystal_colour colorless
_exptl_crystal_density_diffrn 1.962
_exptl_crystal_density_method 'not measured'
_exptl_crystal_description block
_exptl_crystal_F_000 680
_exptl_crystal_size_max 0.22
_exptl_crystal_size_mid 0.22
_exptl_crystal_size_min 0.15
_refine_diff_density_max 1.086
_refine_diff_density_min -1.007
_refine_ls_extinction_method none
_refine_ls_goodness_of_fit_ref 1.010
_refine_ls_hydrogen_treatment constr
_refine_ls_matrix_type full
_refine_ls_number_parameters 154
_refine_ls_number_reflns 5646
_refine_ls_number_restraints 0
_refine_ls_restrained_S_all 1.010
_refine_ls_R_factor_all 0.0643
_refine_ls_R_factor_gt 0.0493
_refine_ls_shift/su_max 0.001
_refine_ls_shift/su_mean 0.000
_refine_ls_structure_factor_coef Fsqd
_refine_ls_weighting_details 'calc w=1/[\s^2^(Fo^2^)+(0.0304P)^2^] where P=(Fo^2^+2Fc^2^)/3'
_refine_ls_weighting_scheme calc
_refine_ls_wR_factor_gt 0.0981
_refine_ls_wR_factor_ref 0.1046
_reflns_number_gt 4466
_reflns_number_total 5646
_reflns_threshold_expression I>2\s(I)
_cod_data_source_file mg2036.cif
_cod_data_source_block I
_cod_database_code 2217205
_cod_database_fobs_code 2217205

loop_
_symmetry_equiv_pos_as_xyz
'x, y, z'
'-x, -y, -z'

loop_
_atom_site_type_symbol
_atom_site_label
_atom_site_fract_x
_atom_site_fract_y
_atom_site_fract_z
_atom_site_U_iso_or_equiv
_atom_site_adp_type
_atom_site_calc_flag
_atom_site_refinement_flags
_atom_site_occupancy
Ge Ge1 0.75863(7) 0.73542(6) 0.75103(5) 0.04589(16) Uani d . 1
Sn Sn1 0.76633(5) 0.47736(5) 0.75113(4) 0.05566(14) Uani d . 1
Sn Sn2 0.67526(5) 0.79813(5) 0.91050(3) 0.05480(14) Uani d . 1
Sn Sn3 0.55868(5) 0.75649(5) 0.63013(3) 0.05205(13) Uani d . 1
Sn Sn4 1.03424(5) 0.92048(5) 0.70999(3) 0.05197(13) Uani d . 1
C C1A 0.5374(9) 0.3234(8) 0.7776(6) 0.084(2) Uani d . 1
H H1AA 0.5400 0.2278 0.7776 0.125 Uiso calc R 1
H H1AB 0.4659 0.3296 0.7306 0.125 Uiso calc R 1
H H1AC 0.5030 0.3432 0.8364 0.125 Uiso calc R 1
C C1B 0.9275(9) 0.4584(9) 0.8546(7) 0.092(3) Uani d . 1
H H1BA 0.9284 0.3623 0.8534 0.138 Uiso calc R 1
H H1BB 0.8949 0.4776 0.9141 0.138 Uiso calc R 1
H H1BC 1.0311 0.5270 0.8424 0.138 Uiso calc R 1
C C1C 0.8419(9) 0.4301(9) 0.6205(6) 0.084(2) Uani d . 1
H H1CA 0.8442 0.3344 0.6214 0.126 Uiso calc R 1
H H1CB 0.9451 0.4990 0.6080 0.126 Uiso calc R 1
H H1CC 0.7702 0.4355 0.5734 0.126 Uiso calc R 1
C C2A 0.8272(9) 0.7754(10) 1.0181(6) 0.088(3) Uani d . 1
H H2AA 0.7939 0.7992 1.0762 0.132 Uiso calc R 1
H H2AB 0.9332 0.8395 1.0067 0.132 Uiso calc R 1
H H2AC 0.8224 0.6774 1.0194 0.132 Uiso calc R 1
C C2B 0.6866(10) 1.0148(8) 0.9115(6) 0.087(2) Uani d . 1
H H2BA 0.6556 1.0371 0.9707 0.131 Uiso calc R 1
H H2BB 0.6172 1.0264 0.8651 0.131 Uiso calc R 1
H H2BC 0.7922 1.0790 0.8993 0.131 Uiso calc R 1
C C2C 0.4400(9) 0.6608(10) 0.9404(6) 0.088(3) Uani d . 1
H H2CA 0.4116 0.6858 0.9996 0.132 Uiso calc R 1
H H2CB 0.4321 0.5619 0.9409 0.132 Uiso calc R 1
H H2CC 0.3703 0.6730 0.8943 0.132 Uiso calc R 1
C C3A 0.6191(9) 0.7151(9) 0.4940(5) 0.085(2) Uani d . 1
H H3AA 0.5431 0.7236 0.4509 0.128 Uiso calc R 1
H H3AB 0.6202 0.6191 0.4909 0.128 Uiso calc R 1
H H3AC 0.7212 0.7840 0.4792 0.128 Uiso calc R 1
C C3B 0.3259(8) 0.6064(8) 0.6589(6) 0.076(2) Uani d . 1
H H3BA 0.2539 0.6160 0.6134 0.115 Uiso calc R 1
H H3BB 0.2952 0.6266 0.7187 0.115 Uiso calc R 1
H H3BC 0.3247 0.5095 0.6575 0.115 Uiso calc R 1
C C3C 0.5645(8) 0.9736(8) 0.6319(6) 0.075(2) Uani d . 1
H H3CA 0.4909 0.9828 0.5874 0.112 Uiso calc R 1
H H3CB 0.6683 1.0393 0.6172 0.112 Uiso calc R 1
H H3CC 0.5371 0.9959 0.6920 0.112 Uiso calc R 1
C C4A 1.2038(8) 0.9083(9) 0.8092(6) 0.081(2) Uani d . 1
H H4AA 1.3058 0.9769 0.7938 0.121 Uiso calc R 1
H H4AB 1.2058 0.8125 0.8088 0.121 Uiso calc R 1
H H4AC 1.1756 0.9299 0.8693 0.121 Uiso calc R 1
C C4B 1.0969(8) 0.8697(9) 0.5750(5) 0.078(2) Uani d . 1
H H4BA 1.1990 0.9379 0.5593 0.117 Uiso calc R 1
H H4BB 1.0210 0.8748 0.5306 0.117 Uiso calc R 1
H H4BC 1.0986 0.7738 0.5752 0.117 Uiso calc R 1
C C4C 1.0413(9) 1.1383(7) 0.7095(6) 0.080(2) Uani d . 1
H H4CA 1.1451 1.2033 0.6940 0.120 Uiso calc R 1
H H4CB 1.0148 1.1625 0.7693 0.120 Uiso calc R 1
H H4CC 0.9674 1.1468 0.6648 0.120 Uiso calc R 1

loop_
_atom_site_aniso_label
_atom_site_aniso_U_11
_atom_site_aniso_U_22
_atom_site_aniso_U_33
_atom_site_aniso_U_12
_atom_site_aniso_U_13
_atom_site_aniso_U_23
Ge1 0.0459(3) 0.0435(3) 0.0477(4) 0.0158(3) 0.0020(3) 0.0011(3)
Sn1 0.0596(3) 0.0444(2) 0.0628(3) 0.0192(2) -0.0006(2) 0.0007(2)
Sn2 0.0586(3) 0.0588(3) 0.0469(3) 0.0216(2) 0.0030(2) 0.0002(2)
Sn3 0.0501(2) 0.0549(3) 0.0501(3) 0.0183(2) -0.00229(19) -0.0012(2)
Sn4 0.0469(2) 0.0507(3) 0.0549(3) 0.01392(19) 0.00327(19) 0.0024(2)
C1A 0.079(5) 0.058(4) 0.102(7) 0.012(4) 0.009(5) 0.015(4)
C1B 0.086(6) 0.081(6) 0.119(8) 0.042(5) -0.015(5) 0.022(5)
C1C 0.098(6) 0.080(5) 0.080(6) 0.039(5) 0.011(5) -0.021(4)
C2A 0.091(6) 0.110(7) 0.068(6) 0.045(5) -0.023(4) -0.006(5)
C2B 0.120(7) 0.072(5) 0.076(6) 0.041(5) 0.003(5) -0.012(4)
C2C 0.071(5) 0.105(7) 0.082(6) 0.025(5) 0.022(4) 0.018(5)
C3A 0.102(6) 0.091(6) 0.051(5) 0.022(5) 0.010(4) -0.011(4)
C3B 0.055(4) 0.082(5) 0.084(6) 0.016(4) 0.006(4) -0.003(4)
C3C 0.080(5) 0.060(4) 0.086(6) 0.028(4) 0.000(4) 0.009(4)
C4A 0.063(4) 0.102(6) 0.080(6) 0.035(4) -0.020(4) -0.016(5)
C4B 0.079(5) 0.084(5) 0.069(5) 0.026(4) 0.029(4) 0.006(4)
C4C 0.094(6) 0.049(4) 0.094(7) 0.022(4) 0.009(5) 0.009(4)

loop_
_atom_type_symbol
_atom_type_description
_atom_type_scat_dispersion_real
_atom_type_scat_dispersion_imag
_atom_type_scat_source
C C 0.0033 0.0016 'International Tables Vol C Tables 4.2.6.8 and 6.1.1.4'
H H 0.0000 0.0000 'International Tables Vol C Tables 4.2.6.8 and 6.1.1.4'
Ge Ge 0.1547 1.8001 'International Tables Vol C Tables 4.2.6.8 and 6.1.1.4'
Sn Sn -0.6537 1.4246 'International Tables Vol C Tables 4.2.6.8 and 6.1.1.4'

loop_
_geom_angle_atom_site_label_1
_geom_angle_atom_site_label_2
_geom_angle_atom_site_label_3
_geom_angle
Sn4 Ge1 Sn3 108.29(3)
Sn4 Ge1 Sn1 109.08(3)
Sn3 Ge1 Sn1 111.09(3)
Sn4 Ge1 Sn2 109.91(3)
Sn3 Ge1 Sn2 107.59(3)
Sn1 Ge1 Sn2 110.83(3)
C1A Sn1 C1C 108.9(3)
C1A Sn1 C1B 109.3(3)
C1C Sn1 C1B 108.0(3)
C1A Sn1 Ge1 109.4(2)
C1C Sn1 Ge1 110.3(2)
C1B Sn1 Ge1 111.0(2)
C2B Sn2 C2C 107.9(3)
C2B Sn2 C2A 108.2(3)
C2C Sn2 C2A 108.6(3)
C2B Sn2 Ge1 110.0(2)
C2C Sn2 Ge1 110.9(3)
C2A Sn2 Ge1 111.2(2)
C3A Sn3 C3C 107.0(3)
C3A Sn3 C3B 108.5(3)
C3C Sn3 C3B 110.3(3)
C3A Sn3 Ge1 111.5(2)
C3C Sn3 Ge1 108.7(2)
C3B Sn3 Ge1 110.9(2)
C4C Sn4 C4A 108.0(3)
C4C Sn4 C4B 108.7(3)
C4A Sn4 C4B 109.4(3)
C4C Sn4 Ge1 112.1(2)
C4A Sn4 Ge1 109.6(2)
C4B Sn4 Ge1 109.0(2)

loop_
_geom_bond_atom_site_label_1
_geom_bond_atom_site_label_2
_geom_bond_distance
Ge1 Sn4 2.5912(7)
Ge1 Sn3 2.5917(8)
Ge1 Sn1 2.5952(7)
Ge1 Sn2 2.5953(8)
Sn1 C1A 2.130(7)
Sn1 C1C 2.139(8)
Sn1 C1B 2.156(7)
Sn2 C2B 2.120(8)
Sn2 C2C 2.132(7)
Sn2 C2A 2.152(7)
Sn3 C3A 2.141(7)
Sn3 C3C 2.141(7)
Sn3 C3B 2.148(7)
Sn4 C4C 2.145(7)
Sn4 C4A 2.147(7)
Sn4 C4B 2.162(7)

loop_
_cod_related_entry_id
_cod_related_entry_database
_cod_related_entry_code
1 ChemSpider 24730390
